data_2221508
loop_
_publ_author_name
'Zhang, Tingting'
'Zhang, Tao'
'Ren, Yingtao'
'Liang, Hongze'

_publ_section_title
;
 2,2'-(2,2'-Biimidazole-1,1'-diyl)diethanoic acid
;
_journal_coeditor_code SJ2599
_journal_issue 4
_journal_name_full 'Acta Crystallographica Section E'
_journal_page_first o904
_journal_paper_doi 10.1107/S1600536809010897
_journal_volume 65
_journal_year 2009
_chemical_formula_iupac 'C10 H10 N4 O4'
_chemical_formula_moiety 'C10 H10 N4 O4'
_chemical_formula_sum 'C10 H10 N4 O4'
_chemical_formula_weight 250.22
_chemical_name_systematic
;
2,2'-(2,2'-Biimidazole-1,1'-diyl)diethanoic acid
;
_space_group_IT_number 61
_symmetry_cell_setting orthorhombic
_symmetry_space_group_name_Hall '-P 2ac 2ab'
_symmetry_space_group_name_H-M 'P b c a'
_atom_sites_solution_hydrogens geom
_atom_sites_solution_primary direct
_atom_sites_solution_secondary difmap
_audit_creation_method SHELXL-97
_cell_angle_alpha 90.00
_cell_angle_beta 90.00
_cell_angle_gamma 90.00
_cell_formula_units_Z 8
_cell_length_a 8.4327(17)
_cell_length_b 15.116(3)
_cell_length_c 16.702(3)
_cell_measurement_reflns_used 17425
_cell_measurement_temperature 295(2)
_cell_measurement_theta_max 27.470
_cell_measurement_theta_min 3.06
_cell_volume 2129.0(7)
_computing_cell_refinement 'RAPID-AUTO (Rigaku, 1998)'
_computing_data_collection 'RAPID-AUTO (Rigaku, 1998)'
_computing_data_reduction 'CrystalStructure (Rigaku/MSC, 2004)'
_computing_molecular_graphics 'SHELXTL (Sheldrick, 2008)'
_computing_publication_material 'SHELXL97 (Sheldrick, 2008)'
_computing_structure_refinement 'SHELXL97 (Sheldrick, 2008)'
_computing_structure_solution 'SHELXS97 (Sheldrick, 2008)'
_diffrn_ambient_temperature 295(2)
_diffrn_detector_area_resol_mean 0
_diffrn_measured_fraction_theta_full 0.998
_diffrn_measured_fraction_theta_max 0.998
_diffrn_measurement_device_type 'Rigaku R-AXIS RAPID'
_diffrn_measurement_method \w
_diffrn_radiation_monochromator graphite
_diffrn_radiation_source 'fine-focus sealed tube'
_diffrn_radiation_type MoK\a
_diffrn_radiation_wavelength 0.71073
_diffrn_reflns_av_R_equivalents 0.0258
_diffrn_reflns_av_sigmaI/netI 0.0154
_diffrn_reflns_limit_h_max 10
_diffrn_reflns_limit_h_min -10
_diffrn_reflns_limit_k_max 19
_diffrn_reflns_limit_k_min -19
_diffrn_reflns_limit_l_max 21
_diffrn_reflns_limit_l_min -21
_diffrn_reflns_number 18907
_diffrn_reflns_theta_full 27.47
_diffrn_reflns_theta_max 27.47
_diffrn_reflns_theta_min 3.02
_diffrn_standards_number 0
_exptl_absorpt_coefficient_mu 0.124
_exptl_absorpt_correction_T_max 0.978
_exptl_absorpt_correction_T_min 0.961
_exptl_absorpt_correction_type multi-scan
_exptl_absorpt_process_details '(ABSCOR; Higashi, 1995)'
_exptl_crystal_colour colorless
_exptl_crystal_density_diffrn 1.561
_exptl_crystal_density_method 'not measured'
_exptl_crystal_description prism
_exptl_crystal_F_000 1040
_exptl_crystal_size_max 0.510
_exptl_crystal_size_mid 0.270
_exptl_crystal_size_min 0.2
_refine_diff_density_max 0.333
_refine_diff_density_min -0.209
_refine_ls_extinction_method none
_refine_ls_goodness_of_fit_ref 1.047
_refine_ls_hydrogen_treatment constr
_refine_ls_matrix_type full
_refine_ls_number_parameters 163
_refine_ls_number_reflns 2436
_refine_ls_number_restraints 0
_refine_ls_restrained_S_all 1.047
_refine_ls_R_factor_all 0.0378
_refine_ls_R_factor_gt 0.0324
_refine_ls_shift/su_max_lt 0.001
_refine_ls_shift/su_mean 0.000
_refine_ls_structure_factor_coef Fsqd
_refine_ls_weighting_details 'calc w=1/[\s^2^(Fo^2^)+(0.0416P)^2^+1.0303P] where P=(Fo^2^+2Fc^2^)/3'
_refine_ls_weighting_scheme calc
_refine_ls_wR_factor_gt 0.0823
_refine_ls_wR_factor_ref 0.0856
_reflns_number_gt 2159
_reflns_number_total 2436
_reflns_threshold_expression I>2\s(I)
_cod_data_source_file sj2599.cif
_cod_data_source_block I
_cod_depositor_comments
;
The following automatic conversions were performed:
'_geom_hbond_publ_flag' value 'Y' changed to 'y' according to
'/home/saulius/struct/CIF-dictionaries/cif_core.dic' dictionary named
'cif_core.dic' version 2.4.1 from 2010-06-29 (6 times).

Automatic conversion script
Id: cif_fix_enum 1527 2010-12-29 10:47:43Z saulius 

The following automatic conversions were performed:

'_geom_hbond_publ_flag' value 'Y' changed to 'y' according to
/home/saulius/struct/CIF-dictionaries/cif_core.dic dictionary named
'cif_core.dic' version 2.4.1 from 2010-06-29 (6 times).

Automatic conversion script
Id: cif_fix_values 1715 2011-07-08 13:25:40Z adriana 
;
_cod_database_code 2221508
_cod_database_fobs_code 2221508

loop_
_symmetry_equiv_pos_as_xyz
'x, y, z'
'-x+1/2, -y, z+1/2'
'-x, y+1/2, -z+1/2'
'x+1/2, -y+1/2, -z'
'-x, -y, -z'
'x-1/2, y, -z-1/2'
'x, -y-1/2, z-1/2'
'-x-1/2, y-1/2, z'

loop_
_atom_site_type_symbol
_atom_site_label
_atom_site_fract_x
_atom_site_fract_y
_atom_site_fract_z
_atom_site_U_iso_or_equiv
_atom_site_adp_type
_atom_site_calc_flag
_atom_site_refinement_flags
_atom_site_occupancy
_atom_site_disorder_assembly
_atom_site_disorder_group
O O1 0.09214(10) 0.31447(5) 0.31089(5) 0.01700(19) Uani d . 1 . .
H H1 0.1441 0.2674 0.2969 0.050 Uiso d . 1 . .
O O2 0.21420(10) 0.38341(5) 0.20945(5) 0.01586(18) Uani d . 1 . .
O O4 0.24120(10) 0.83984(6) 0.49664(5) 0.01865(19) Uani d . 1 . .
N N3 0.11682(11) 0.68000(6) 0.44503(5) 0.0121(2) Uani d . 1 . .
O O3 0.10682(10) 0.91340(5) 0.40169(5) 0.01702(19) Uani d . 1 . .
H H10 0.1596 0.9575 0.4189 0.050 Uiso d . 1 . .
C C5 0.12876(13) 0.38415(7) 0.26763(6) 0.0124(2) Uani d . 1 . .
N N1 0.11865(11) 0.54801(6) 0.26858(5) 0.0123(2) Uani d . 1 . .
N N2 0.23979(12) 0.67789(6) 0.26608(5) 0.0145(2) Uani d . 1 . .
N N4 0.23766(12) 0.55062(6) 0.44669(6) 0.0148(2) Uani d . 1 . .
C C6 0.18459(13) 0.61528(7) 0.40021(6) 0.0121(2) Uani d . 1 . .
C C8 0.12794(14) 0.65457(7) 0.52369(6) 0.0147(2) Uani d . 1 . .
H H7 0.0916 0.6857 0.5681 0.018 Uiso calc R 1 . .
C C10 0.14467(13) 0.84266(7) 0.44296(6) 0.0127(2) Uani d . 1 . .
C C1 0.18552(13) 0.61380(7) 0.31285(6) 0.0120(2) Uani d . 1 . .
C C4 0.04544(14) 0.46687(7) 0.29809(7) 0.0146(2) Uani d . 1 . .
H H3 -0.0647 0.4654 0.2814 0.017 Uiso calc R 1 . .
H H2 0.0477 0.4670 0.3562 0.017 Uiso calc R 1 . .
C C9 0.04736(13) 0.76275(7) 0.41703(7) 0.0137(2) Uani d . 1 . .
H H9 -0.0594 0.7682 0.4381 0.016 Uiso calc R 1 . .
H H8 0.0405 0.7617 0.3591 0.016 Uiso calc R 1 . .
C C3 0.13028(14) 0.57281(7) 0.18970(6) 0.0148(2) Uani d . 1 . .
H H4 0.0941 0.5413 0.1455 0.018 Uiso calc R 1 . .
C C7 0.20265(14) 0.57488(8) 0.52384(7) 0.0159(2) Uani d . 1 . .
H H6 0.2264 0.5419 0.5693 0.019 Uiso calc R 1 . .
C C2 0.20507(14) 0.65256(8) 0.18896(7) 0.0154(2) Uani d . 1 . .
H H5 0.2291 0.6850 0.1432 0.019 Uiso calc R 1 . .

loop_
_atom_site_aniso_label
_atom_site_aniso_U_11
_atom_site_aniso_U_22
_atom_site_aniso_U_33
_atom_site_aniso_U_12
_atom_site_aniso_U_13
_atom_site_aniso_U_23
O1 0.0212(4) 0.0099(4) 0.0199(4) 0.0007(3) 0.0056(3) 0.0007(3)
O2 0.0179(4) 0.0146(4) 0.0151(4) 0.0005(3) 0.0031(3) -0.0006(3)
O4 0.0233(4) 0.0155(4) 0.0172(4) -0.0035(3) -0.0063(3) 0.0016(3)
N3 0.0147(4) 0.0096(4) 0.0120(4) 0.0001(4) -0.0002(3) -0.0005(3)
O3 0.0196(4) 0.0103(4) 0.0212(4) -0.0015(3) -0.0053(3) 0.0019(3)
C5 0.0118(5) 0.0114(5) 0.0140(5) -0.0021(4) -0.0025(4) -0.0014(4)
N1 0.0143(4) 0.0092(4) 0.0134(4) -0.0002(4) 0.0011(3) -0.0010(3)
N2 0.0187(5) 0.0116(4) 0.0131(5) -0.0011(4) 0.0000(4) 0.0015(3)
N4 0.0184(5) 0.0121(4) 0.0138(4) 0.0022(4) 0.0008(4) 0.0017(3)
C6 0.0141(5) 0.0092(5) 0.0132(5) -0.0008(4) 0.0002(4) 0.0000(4)
C8 0.0178(5) 0.0154(5) 0.0108(5) -0.0012(4) 0.0012(4) 0.0001(4)
C10 0.0140(5) 0.0118(5) 0.0124(5) 0.0008(4) 0.0023(4) -0.0009(4)
C1 0.0137(5) 0.0087(5) 0.0135(5) 0.0009(4) 0.0001(4) -0.0004(4)
C4 0.0151(5) 0.0102(5) 0.0184(5) -0.0023(4) 0.0034(4) -0.0010(4)
C9 0.0152(5) 0.0098(5) 0.0160(5) 0.0017(4) -0.0016(4) 0.0000(4)
C3 0.0168(5) 0.0154(5) 0.0122(5) 0.0020(4) -0.0005(4) -0.0020(4)
C7 0.0198(5) 0.0162(5) 0.0118(5) -0.0003(4) 0.0007(4) 0.0024(4)
C2 0.0191(5) 0.0153(5) 0.0119(5) 0.0007(4) 0.0002(4) 0.0012(4)

loop_
_atom_type_symbol
_atom_type_description
_atom_type_scat_dispersion_real
_atom_type_scat_dispersion_imag
_atom_type_scat_source
C C 0.0033 0.0016 'International Tables Vol C Tables 4.2.6.8 and 6.1.1.4'
H H 0.0000 0.0000 'International Tables Vol C Tables 4.2.6.8 and 6.1.1.4'
N N 0.0061 0.0033 'International Tables Vol C Tables 4.2.6.8 and 6.1.1.4'
O O 0.0106 0.0060 'International Tables Vol C Tables 4.2.6.8 and 6.1.1.4'

loop_
_geom_angle_atom_site_label_1
_geom_angle_atom_site_label_2
_geom_angle_atom_site_label_3
_geom_angle_site_symmetry_1
_geom_angle_site_symmetry_3
_geom_angle
_geom_angle_publ_flag
C5 O1 H1 . . 113.0 ?
C6 N3 C8 . . 107.30(9) ?
C6 N3 C9 . . 127.61(9) ?
C8 N3 C9 . . 125.08(9) ?
C10 O3 H10 . . 109.5 ?
O2 C5 O1 . . 125.04(10) ?
O2 C5 C4 . . 123.44(10) ?
O1 C5 C4 . . 111.49(9) ?
C1 N1 C3 . . 106.98(9) ?
C1 N1 C4 . . 127.30(9) ?
C3 N1 C4 . . 125.72(9) ?
C1 N2 C2 . . 105.96(9) ?
C6 N4 C7 . . 106.27(9) ?
N4 C6 N3 . . 110.50(10) ?
N4 C6 C1 . . 124.91(10) ?
N3 C6 C1 . . 124.37(10) ?
C7 C8 N3 . . 106.36(9) ?
C7 C8 H7 . . 126.8 ?
N3 C8 H7 . . 126.8 ?
O4 C10 O3 . . 125.52(10) ?
O4 C10 C9 . . 122.99(10) ?
O3 C10 C9 . . 111.47(9) ?
N2 C1 N1 . . 110.89(9) ?
N2 C1 C6 . . 125.43(10) ?
N1 C1 C6 . . 123.50(10) ?
N1 C4 C5 . . 112.49(9) ?
N1 C4 H3 . . 109.1 ?
C5 C4 H3 . . 109.1 ?
N1 C4 H2 . . 109.1 ?
C5 C4 H2 . . 109.1 ?
H3 C4 H2 . . 107.8 ?
N3 C9 C10 . . 111.88(9) ?
N3 C9 H9 . . 109.2 ?
C10 C9 H9 . . 109.2 ?
N3 C9 H8 . . 109.2 ?
C10 C9 H8 . . 109.2 ?
H9 C9 H8 . . 107.9 ?
C2 C3 N1 . . 106.48(9) ?
C2 C3 H4 . . 126.8 ?
N1 C3 H4 . . 126.8 ?
C8 C7 N4 . . 109.57(10) ?
C8 C7 H6 . . 125.2 ?
N4 C7 H6 . . 125.2 ?
C3 C2 N2 . . 109.69(10) ?
C3 C2 H5 . . 125.2 ?
N2 C2 H5 . . 125.2 ?

loop_
_geom_bond_atom_site_label_1
_geom_bond_atom_site_label_2
_geom_bond_site_symmetry_2
_geom_bond_distance
_geom_bond_publ_flag
O1 C5 . 1.3140(13) ?
O1 H1 . 0.8677 ?
O2 C5 . 1.2098(14) ?
O4 C10 . 1.2117(14) ?
N3 C6 . 1.3579(14) ?
N3 C8 . 1.3720(14) ?
N3 C9 . 1.4583(13) ?
O3 C10 . 1.3116(13) ?
O3 H10 . 0.8513 ?
C5 C4 . 1.5217(15) ?
N1 C1 . 1.3614(14) ?
N1 C3 . 1.3733(14) ?
N1 C4 . 1.4589(14) ?
N2 C1 . 1.3259(14) ?
N2 C2 . 1.3752(14) ?
N4 C6 . 1.3260(14) ?
N4 C7 . 1.3718(14) ?
C6 C1 . 1.4592(15) ?
C8 C7 . 1.3594(17) ?
C8 H7 . 0.9300 ?
C10 C9 . 1.5230(15) ?
C4 H3 . 0.9700 ?
C4 H2 . 0.9700 ?
C9 H9 . 0.9700 ?
C9 H8 . 0.9700 ?
C3 C2 . 1.3605(17) ?
C3 H4 . 0.9300 ?
C7 H6 . 0.9300 ?
C2 H5 . 0.9300 ?

loop_
_geom_hbond_atom_site_label_D
_geom_hbond_atom_site_label_H
_geom_hbond_atom_site_label_A
_geom_hbond_site_symmetry_A
_geom_hbond_distance_DH
_geom_hbond_distance_HA
_geom_hbond_distance_DA
_geom_hbond_angle_DHA
_geom_hbond_publ_flag
O1 H1 N2 8_655 0.87 1.75 2.6137(13) 176 y
O3 H10 N4 8_665 0.85 1.72 2.5666(13) 176 y
C4 H2 N4 1_555 0.97 2.54 3.2234(17) 127 y
C4 H3 O2 6_556 0.97 2.24 3.0675(16) 142 y
C2 H5 O4 7_575 0.93 2.48 3.2286(16) 138 y
C8 H7 O1 5_566 0.93 2.55 3.3610(15) 146 y
C9 H8 N2 1_555 0.97 2.62 3.2611(16) 124 y
C9 H9 O4 4_466 0.97 2.59 3.3391(15) 135 y

loop_
_cod_related_entry_id
_cod_related_entry_database
_cod_related_entry_code
1 ChemSpider 24742043
